data_2019315
loop_
_publ_author_name
'Liu, Yan-Fei'
'Zhao, Chao-Wei'
'Ma, Jian-Ping'
'Liu, Qi-Kui'
'Dong, Yu-Bin'

_publ_section_title
;
 The coordination chemistry of two symmetric fluorene-based organic
 ligands with cuprous chloride
;
_journal_coeditor_code SF3208
_journal_issue 12
_journal_name_full 'Acta Crystallographica Section C'
_journal_page_first 1488
_journal_page_last 1493
_journal_paper_doi 10.1107/S0108270113030163
_journal_volume 69
_journal_year 2013
_chemical_formula_iupac 'C21 H18 N4'
_chemical_formula_moiety 'C21 H18 N4'
_chemical_formula_sum 'C21 H18 N4'
_chemical_formula_weight 326.39
_chemical_name_systematic
;
2,7-Bis(1<i>H</i>-imidazol-1-yl)-9,9-dimethyl-9<i>H</i>-fluorene
;
_space_group_IT_number 4
_symmetry_cell_setting monoclinic
_symmetry_space_group_name_Hall 'P 2yb'
_symmetry_space_group_name_H-M 'P 1 21 1'
_atom_sites_solution_hydrogens geom
_atom_sites_solution_primary direct
_atom_sites_solution_secondary difmap
_audit_creation_method SHELXL-97
_cell_angle_alpha 90.00
_cell_angle_beta 108.037(5)
_cell_angle_gamma 90.00
_cell_formula_units_Z 2
_cell_length_a 6.616(3)
_cell_length_b 15.683(6)
_cell_length_c 8.545(4)
_cell_measurement_reflns_used 1540
_cell_measurement_temperature 298(2)
_cell_measurement_theta_max 22.373
_cell_measurement_theta_min 3.489
_cell_volume 843.0(6)
_computing_cell_refinement 'SMART (Bruker, 2003)'
_computing_data_collection 'SMART (Bruker, 2003)'
_computing_data_reduction 'SAINT (Bruker, 2003)'
_computing_molecular_graphics 'SHELXTL (Sheldrick, 2008'
_computing_publication_material 'SHELXTL (Sheldrick, 2008'
_computing_structure_refinement 'SHELXL97 (Sheldrick, 2008)'
_computing_structure_solution 'SHELXS97 (Sheldrick, 2008)'
_diffrn_ambient_temperature 298(2)
_diffrn_measured_fraction_theta_full 0.998
_diffrn_measured_fraction_theta_max 0.998
_diffrn_measurement_device_type 'Bruker SMART CCD area-detector'
_diffrn_measurement_method 'phi and omega scans'
_diffrn_radiation_monochromator graphite
_diffrn_radiation_source 'fine-focus sealed tube'
_diffrn_radiation_type MoK\a
_diffrn_radiation_wavelength 0.71073
_diffrn_reflns_av_R_equivalents 0.0415
_diffrn_reflns_av_sigmaI/netI 0.0442
_diffrn_reflns_limit_h_max 8
_diffrn_reflns_limit_h_min -7
_diffrn_reflns_limit_k_max 19
_diffrn_reflns_limit_k_min -9
_diffrn_reflns_limit_l_max 10
_diffrn_reflns_limit_l_min -10
_diffrn_reflns_number 4430
_diffrn_reflns_theta_full 25.60
_diffrn_reflns_theta_max 25.60
_diffrn_reflns_theta_min 2.51
_exptl_absorpt_coefficient_mu 0.079
_exptl_crystal_colour colourless
_exptl_crystal_density_diffrn 1.286
_exptl_crystal_density_method 'not measured'
_exptl_crystal_description block
_exptl_crystal_F_000 344
_exptl_crystal_size_max 0.29
_exptl_crystal_size_mid 0.15
_exptl_crystal_size_min 0.12
_refine_diff_density_max 0.147
_refine_diff_density_min -0.228
_refine_ls_extinction_method none
_refine_ls_goodness_of_fit_ref 1.119
_refine_ls_hydrogen_treatment constr
_refine_ls_matrix_type full
_refine_ls_number_parameters 228
_refine_ls_number_reflns 1631
_refine_ls_number_restraints 1
_refine_ls_restrained_S_all 1.119
_refine_ls_R_factor_all 0.0634
_refine_ls_R_factor_gt 0.0532
_refine_ls_shift/su_max 0.001
_refine_ls_shift/su_mean 0.000
_refine_ls_structure_factor_coef Fsqd
_refine_ls_weighting_details 'calc w=1/[\s^2^(Fo^2^)+(0.0528P)^2^+0.0639P] where P=(Fo^2^+2Fc^2^)/3'
_refine_ls_weighting_scheme calc
_refine_ls_wR_factor_gt 0.1083
_refine_ls_wR_factor_ref 0.1122
_reflns_number_gt 1427
_reflns_number_total 1631
_reflns_threshold_expression I>2sigma(I)
_cod_data_source_file sf3208.cif
_cod_data_source_block I
_cod_original_cell_volume 843.1(6)
_cod_original_sg_symbol_Hall P2yb
_cod_original_sg_symbol_H-M 'P 21'
_cod_database_code 2019315

loop_
_symmetry_equiv_pos_as_xyz
'x, y, z'
'-x, y+1/2, -z'

loop_
_atom_site_type_symbol
_atom_site_label
_atom_site_fract_x
_atom_site_fract_y
_atom_site_fract_z
_atom_site_U_iso_or_equiv
_atom_site_adp_type
_atom_site_calc_flag
_atom_site_refinement_flags
_atom_site_occupancy
_atom_site_symmetry_multiplicity
C C1 0.4013(6) -0.1268(3) 1.0206(5) 0.0470(10) Uani d . 1 1
H H1 0.4894 -0.1641 0.9873 0.056 Uiso calc R 1 1
C C2 0.1669(6) -0.0773(3) 1.1154(5) 0.0539(11) Uani d . 1 1
H H2 0.0573 -0.0746 1.1620 0.065 Uiso calc R 1 1
C C3 0.2549(6) -0.0099(3) 1.0683(4) 0.0449(10) Uani d . 1 1
H H3 0.2200 0.0470 1.0761 0.054 Uiso calc R 1 1
C C4 0.5468(5) 0.0075(3) 0.9427(4) 0.0375(8) Uani d . 1 1
C C5 0.6168(6) 0.0862(2) 1.0140(4) 0.0408(9) Uani d . 1 1
H H5 0.5719 0.1058 1.1005 0.049 Uiso calc R 1 1
C C6 0.7516(6) 0.1349(3) 0.9575(4) 0.0430(9) Uani d . 1 1
H H6 0.7969 0.1879 1.0042 0.052 Uiso calc R 1 1
C C7 0.8198(5) 0.1043(2) 0.8299(4) 0.0366(8) Uani d . 1 1
C C8 0.7452(5) 0.0263(2) 0.7564(4) 0.0359(8) Uani d . 1 1
C C9 0.6089(5) -0.0227(2) 0.8118(4) 0.0393(8) Uani d . 1 1
H H9 0.5595 -0.0748 0.7628 0.047 Uiso calc R 1 1
C C10 0.8331(5) 0.0086(2) 0.6135(4) 0.0369(8) Uani d . 1 1
C C11 0.6528(6) 0.0062(3) 0.4498(4) 0.0491(10) Uani d . 1 1
H H11A 0.5748 0.0588 0.4350 0.074 Uiso calc R 1 1
H H11B 0.5591 -0.0404 0.4509 0.074 Uiso calc R 1 1
H H11C 0.7114 -0.0014 0.3611 0.074 Uiso calc R 1 1
C C12 0.9605(6) -0.0743(3) 0.6366(5) 0.0478(10) Uani d . 1 1
H H12A 0.8684 -0.1216 0.6367 0.072 Uiso calc R 1 1
H H12B 1.0729 -0.0726 0.7395 0.072 Uiso calc R 1 1
H H12C 1.0200 -0.0809 0.5482 0.072 Uiso calc R 1 1
C C13 0.9729(5) 0.0872(2) 0.6219(4) 0.0362(8) Uani d . 1 1
C C14 0.9645(5) 0.1409(2) 0.7498(4) 0.0355(8) Uani d . 1 1
C C15 1.0817(6) 0.2155(2) 0.7833(4) 0.0421(9) Uani d . 1 1
H H15 1.0784 0.2501 0.8708 0.051 Uiso calc R 1 1
C C16 1.2034(6) 0.2376(3) 0.6847(5) 0.0447(9) Uani d . 1 1
H H16 1.2808 0.2881 0.7040 0.054 Uiso calc R 1 1
C C17 1.2106(5) 0.1846(2) 0.5568(4) 0.0399(9) Uani d . 1 1
C C18 1.0976(6) 0.1087(2) 0.5256(4) 0.0399(9) Uani d . 1 1
H H18 1.1060 0.0729 0.4410 0.048 Uiso calc R 1 1
C C19 1.2812(7) 0.2047(3) 0.2898(5) 0.0522(11) Uani d . 1 1
H H19 1.1535 0.1818 0.2239 0.063 Uiso calc R 1 1
C C20 1.5320(6) 0.2466(3) 0.5064(5) 0.0465(10) Uani d . 1 1
H H20 1.6127 0.2594 0.6138 0.056 Uiso calc R 1 1
C C21 1.5856(7) 0.2603(3) 0.3694(6) 0.0559(11) Uani d . 1 1
H H21 1.7137 0.2841 0.3676 0.067 Uiso calc R 1 1
N N1 0.4079(5) -0.0412(2) 1.0057(3) 0.0386(7) Uani d . 1 1
N N2 0.2587(6) -0.1513(2) 1.0863(5) 0.0600(10) Uani d . 1 1
N N3 1.3351(5) 0.21008(19) 0.4559(4) 0.0414(7) Uani d . 1 1
N N4 1.4267(6) 0.2349(2) 0.2328(4) 0.0585(10) Uani d . 1 1

loop_
_atom_site_aniso_label
_atom_site_aniso_U_11
_atom_site_aniso_U_22
_atom_site_aniso_U_33
_atom_site_aniso_U_12
_atom_site_aniso_U_13
_atom_site_aniso_U_23
C1 0.057(3) 0.040(2) 0.049(2) 0.006(2) 0.023(2) 0.0067(18)
C2 0.052(2) 0.061(3) 0.060(3) 0.004(2) 0.034(2) 0.004(2)
C3 0.045(2) 0.048(3) 0.042(2) 0.0056(19) 0.0141(18) -0.0040(18)
C4 0.0367(19) 0.0410(19) 0.0333(17) 0.0035(18) 0.0089(15) 0.0062(17)
C5 0.050(2) 0.040(2) 0.0347(19) 0.0005(19) 0.0154(17) -0.0030(17)
C6 0.052(2) 0.039(2) 0.039(2) -0.0011(19) 0.0141(19) -0.0068(17)
C7 0.0361(19) 0.034(2) 0.0349(18) 0.0025(16) 0.0044(15) 0.0031(16)
C8 0.0335(18) 0.038(2) 0.0315(17) 0.0035(16) 0.0041(15) 0.0012(16)
C9 0.0383(19) 0.0386(19) 0.0374(18) -0.0008(17) 0.0065(16) -0.0012(16)
C10 0.0395(18) 0.0370(18) 0.0328(17) -0.0012(18) 0.0091(15) -0.0040(17)
C11 0.054(2) 0.051(2) 0.0378(19) -0.007(2) 0.0076(17) -0.0022(19)
C12 0.055(2) 0.042(2) 0.048(2) 0.001(2) 0.0180(19) -0.0052(18)
C13 0.0327(18) 0.041(2) 0.0331(18) 0.0060(17) 0.0074(15) 0.0026(16)
C14 0.0348(19) 0.036(2) 0.0339(19) 0.0052(17) 0.0079(16) 0.0011(16)
C15 0.047(2) 0.041(2) 0.039(2) -0.0035(18) 0.0143(18) -0.0079(17)
C16 0.043(2) 0.041(2) 0.048(2) -0.009(2) 0.0107(17) -0.0049(19)
C17 0.036(2) 0.041(2) 0.043(2) -0.0001(18) 0.0138(17) 0.0036(18)
C18 0.043(2) 0.040(2) 0.0366(19) 0.0003(18) 0.0126(17) -0.0062(16)
C19 0.059(2) 0.055(3) 0.045(2) -0.005(2) 0.020(2) -0.006(2)
C20 0.039(2) 0.046(2) 0.051(2) -0.006(2) 0.0090(18) 0.0014(19)
C21 0.052(2) 0.046(3) 0.076(3) -0.007(2) 0.029(2) 0.003(2)
N1 0.0419(18) 0.0398(17) 0.0335(16) 0.0023(15) 0.0112(14) 0.0008(14)
N2 0.069(2) 0.054(2) 0.068(2) -0.002(2) 0.038(2) 0.0103(19)
N3 0.0432(16) 0.0375(17) 0.0441(18) 0.0009(15) 0.0145(14) -0.0010(15)
N4 0.072(2) 0.061(2) 0.055(2) -0.007(2) 0.036(2) -0.0046(18)

loop_
_atom_type_symbol
_atom_type_description
_atom_type_scat_dispersion_real
_atom_type_scat_dispersion_imag
_atom_type_scat_source
C C 0.0033 0.0016 'International Tables Vol C Tables 4.2.6.8 and 6.1.1.4'
H H 0.0000 0.0000 'International Tables Vol C Tables 4.2.6.8 and 6.1.1.4'
N N 0.0061 0.0033 'International Tables Vol C Tables 4.2.6.8 and 6.1.1.4'

loop_
_geom_angle_atom_site_label_1
_geom_angle_atom_site_label_2
_geom_angle_atom_site_label_3
_geom_angle
N2 C1 N1 112.6(4)
N2 C1 H1 123.7
N1 C1 H1 123.7
C3 C2 N2 111.0(3)
C3 C2 H2 124.5
N2 C2 H2 124.5
C2 C3 N1 106.2(4)
C2 C3 H3 126.9
N1 C3 H3 126.9
C9 C4 C5 120.9(3)
C9 C4 N1 120.6(3)
C5 C4 N1 118.5(3)
C6 C5 C4 120.4(3)
C6 C5 H5 119.8
C4 C5 H5 119.8
C5 C6 C7 119.2(4)
C5 C6 H6 120.4
C7 C6 H6 120.4
C6 C7 C8 120.1(3)
C6 C7 C14 130.9(3)
C8 C7 C14 109.0(3)
C9 C8 C7 120.9(3)
C9 C8 C10 128.7(3)
C7 C8 C10 110.4(3)
C8 C9 C4 118.4(4)
C8 C9 H9 120.8
C4 C9 H9 120.8
C13 C10 C12 112.2(3)
C13 C10 C8 101.0(3)
C12 C10 C8 112.4(3)
C13 C10 C11 110.6(3)
C12 C10 C11 109.8(3)
C8 C10 C11 110.6(3)
C10 C11 H11A 109.5
C10 C11 H11B 109.5
H11A C11 H11B 109.5
C10 C11 H11C 109.5
H11A C11 H11C 109.5
H11B C11 H11C 109.5
C10 C12 H12A 109.5
C10 C12 H12B 109.5
H12A C12 H12B 109.5
C10 C12 H12C 109.5
H12A C12 H12C 109.5
H12B C12 H12C 109.5
C18 C13 C14 119.8(3)
C18 C13 C10 129.5(3)
C14 C13 C10 110.7(3)
C15 C14 C13 121.2(3)
C15 C14 C7 130.1(3)
C13 C14 C7 108.8(3)
C16 C15 C14 118.8(3)
C16 C15 H15 120.6
C14 C15 H15 120.6
C15 C16 C17 120.1(3)
C15 C16 H16 120.0
C17 C16 H16 120.0
C16 C17 C18 121.2(3)
C16 C17 N3 118.5(3)
C18 C17 N3 120.3(3)
C13 C18 C17 118.9(3)
C13 C18 H18 120.6
C17 C18 H18 120.6
N4 C19 N3 112.7(4)
N4 C19 H19 123.6
N3 C19 H19 123.6
C21 C20 N3 106.0(4)
C21 C20 H20 127.0
N3 C20 H20 127.0
C20 C21 N4 110.9(4)
C20 C21 H21 124.5
N4 C21 H21 124.5
C1 N1 C3 105.6(3)
C1 N1 C4 127.8(3)
C3 N1 C4 126.6(3)
C1 N2 C2 104.6(4)
C19 N3 C20 105.8(3)
C19 N3 C17 127.1(3)
C20 N3 C17 127.0(3)
C19 N4 C21 104.5(3)

loop_
_geom_bond_atom_site_label_1
_geom_bond_atom_site_label_2
_geom_bond_distance
C1 N2 1.297(5)
C1 N1 1.352(5)
C1 H1 0.9300
C2 C3 1.328(6)
C2 N2 1.368(6)
C2 H2 0.9300
C3 N1 1.373(4)
C3 H3 0.9300
C4 C9 1.389(5)
C4 C5 1.391(5)
C4 N1 1.422(4)
C5 C6 1.371(5)
C5 H5 0.9300
C6 C7 1.388(5)
C6 H6 0.9300
C7 C8 1.394(5)
C7 C14 1.457(5)
C8 C9 1.375(5)
C8 C10 1.531(5)
C9 H9 0.9300
C10 C13 1.529(5)
C10 C12 1.530(5)
C10 C11 1.532(5)
C11 H11A 0.9600
C11 H11B 0.9600
C11 H11C 0.9600
C12 H12A 0.9600
C12 H12B 0.9600
C12 H12C 0.9600
C13 C18 1.376(5)
C13 C14 1.394(5)
C14 C15 1.383(5)
C15 C16 1.377(5)
C15 H15 0.9300
C16 C17 1.386(5)
C16 H16 0.9300
C17 C18 1.387(5)
C17 N3 1.422(4)
C18 H18 0.9300
C19 N4 1.296(5)
C19 N3 1.355(5)
C19 H19 0.9300
C20 C21 1.341(6)
C20 N3 1.365(5)
C20 H20 0.9300
C21 N4 1.366(5)
C21 H21 0.9300

loop_
_geom_hbond_atom_site_label_D
_geom_hbond_atom_site_label_H
_geom_hbond_atom_site_label_A
_geom_hbond_site_symmetry_A
_geom_hbond_distance_DH
_geom_hbond_distance_HA
_geom_hbond_distance_DA
_geom_hbond_angle_DHA
C6 H6 N2 2_657 0.93 2.63 3.371(6) 137.2
C5 H5 N4 1_456 0.93 2.64 3.460(5) 147.4
C1 H1 N4 2_746 0.93 2.65 3.494(5) 152.0

loop_
_geom_torsion_atom_site_label_1
_geom_torsion_atom_site_label_2
_geom_torsion_atom_site_label_3
_geom_torsion_atom_site_label_4
_geom_torsion
N2 C2 C3 N1 0.4(5)
C9 C4 C5 C6 -1.0(5)
N1 C4 C5 C6 179.7(3)
C4 C5 C6 C7 -0.9(5)
C5 C6 C7 C8 2.4(5)
C5 C6 C7 C14 -178.3(3)
C6 C7 C8 C9 -2.0(5)
C14 C7 C8 C9 178.5(3)
C6 C7 C8 C10 176.9(3)
C14 C7 C8 C10 -2.6(4)
C7 C8 C9 C4 0.1(5)
C10 C8 C9 C4 -178.6(3)
C5 C4 C9 C8 1.4(5)
N1 C4 C9 C8 -179.3(3)
C9 C8 C10 C13 -179.5(3)
C7 C8 C10 C13 1.7(3)
C9 C8 C10 C12 -59.8(5)
C7 C8 C10 C12 121.4(3)
C9 C8 C10 C11 63.3(5)
C7 C8 C10 C11 -115.5(3)
C12 C10 C13 C18 59.4(4)
C8 C10 C13 C18 179.3(3)
C11 C10 C13 C18 -63.5(5)
C12 C10 C13 C14 -120.0(3)
C8 C10 C13 C14 -0.1(3)
C11 C10 C13 C14 117.0(3)
C18 C13 C14 C15 -0.8(5)
C10 C13 C14 C15 178.8(3)
C18 C13 C14 C7 179.1(3)
C10 C13 C14 C7 -1.3(4)
C6 C7 C14 C15 2.9(6)
C8 C7 C14 C15 -177.7(3)
C6 C7 C14 C13 -177.0(4)
C8 C7 C14 C13 2.4(4)
C13 C14 C15 C16 1.9(5)
C7 C14 C15 C16 -177.9(3)
C14 C15 C16 C17 -1.4(5)
C15 C16 C17 C18 -0.3(5)
C15 C16 C17 N3 179.0(3)
C14 C13 C18 C17 -0.9(5)
C10 C13 C18 C17 179.6(3)
C16 C17 C18 C13 1.5(5)
N3 C17 C18 C13 -177.8(3)
N3 C20 C21 N4 1.0(5)
N2 C1 N1 C3 0.0(5)
N2 C1 N1 C4 178.5(3)
C2 C3 N1 C1 -0.2(4)
C2 C3 N1 C4 -178.8(3)
C9 C4 N1 C1 36.3(5)
C5 C4 N1 C1 -144.4(4)
C9 C4 N1 C3 -145.5(3)
C5 C4 N1 C3 33.8(5)
N1 C1 N2 C2 0.2(5)
C3 C2 N2 C1 -0.4(5)
N4 C19 N3 C20 -0.2(5)
N4 C19 N3 C17 178.6(4)
C21 C20 N3 C19 -0.5(4)
C21 C20 N3 C17 -179.3(4)
C16 C17 N3 C19 -137.1(4)
C18 C17 N3 C19 42.1(5)
C16 C17 N3 C20 41.5(5)
C18 C17 N3 C20 -139.2(4)
N3 C19 N4 C21 0.8(5)
C20 C21 N4 C19 -1.1(5)
